data_1529626
loop_
_publ_author_name
'Benmiloud, L.'
'Moret, J.'
'Maurin, M.'
'Philippot, E.'

_publ_section_title
;
 Etude cristallographique d'un tellurite d'ammonium: (N H4)2 Te4 O9
;
_journal_name_full 'Revue de Chimie Minerale'
_journal_page_first 190
_journal_page_last 198
_journal_volume 18
_journal_year 1981
_chemical_formula_sum 'H8 N2 O9 Te4'
_chemical_name_systematic '(N H4)2 Te4 O9'
_space_group_IT_number 14
_symmetry_space_group_name_Hall '-P 2ybc'
_symmetry_space_group_name_H-M 'P 1 21/c 1'
_cell_angle_alpha 90
_cell_angle_beta 117.3
_cell_angle_gamma 90
_cell_formula_units_Z 4
_cell_length_a 7.98
_cell_length_b 18.45
_cell_length_c 7.926
_cell_volume 1036.974
_citation_journal_id_ASTM RVCMA8
_cod_data_source_file Benmiloud_RVCMA8_1981_718.cif
_cod_data_source_block H8N2O9Te4
_cod_database_code 1529626

loop_
_symmetry_equiv_pos_as_xyz
x,y,z
-x,y+1/2,-z+1/2
-x,-y,-z
x,-y-1/2,z-1/2

loop_
_atom_site_label
_atom_site_type_symbol
_atom_site_fract_x
_atom_site_fract_y
_atom_site_fract_z
_atom_site_occupancy
_atom_site_U_iso_or_equiv
N2 N-3 0.139 0.251 0.553 1 0.0
N1 N-3 0.918 0.079 0.929 1 0.0
O8 O-2 0.404 0.1907 0.398 1 0.0
O2 O-2 0.596 0.0596 0.603 1 0.0
O1 O-2 0.161 -0.0069 0.755 1 0.0
O7 O-2 0.518 0.175 0.854 1 0.0
Te2 Te+4 0.8269 0.41015 0.8799 1 0.0
Te3 Te+4 0.6369 0.92138 0.18 1 0.0
O9 O-2 0.792 0.2144 0.518 1 0.0
O3 O-2 0.244 0.0957 0.555 1 0.0
Te1 Te+4 0.6088 0.91265 0.6123 1 0.0
O5 O-2 0.204 0.1315 0.881 1 0.0
O6 O-2 0.848 0.154 0.212 1 0.0
Te4 Te+4 0.6162 0.23656 0.0667 1 0.0
O4 O-2 0.557 0.0857 0.249 1 0.0
